data_9017554
loop_
_publ_author_name
'Lussier, A. J.'
'Hawthorne, F. C.'

_publ_section_title
;
 Short-range constraints on chemical and structural variations in bavenite
 Sample: 7BAV
;
_journal_name_full 'Mineralogical Magazine'
_journal_page_first 213
_journal_page_last 239
_journal_volume 75
_journal_year 2011
_chemical_compound_source 'Ilimaussaq, Kangerluarsuk Fjord, Greenland'
_chemical_formula_sum 'Al1.481 Be2.46 Ca3.917 H2 Na0.024 O28 Si9.059'
_chemical_name_mineral Bavenite
_space_group_IT_number 63
_space_group_name_Hall '-C 2c 2'
_space_group_name_H-M_alt 'C m c m'
_symmetry_space_group_name_H-M 'C m c m'
_cell_angle_alpha 90
_cell_angle_beta 90
_cell_angle_gamma 90
_cell_length_a 23.2028
_cell_length_b 4.9805
_cell_length_c 19.4290
_cell_formula_units_Z 4
_cell_volume 2245.245
_database_code_amcsd 0019875
_exptl_crystal_density_diffrn 2.734
_cod_data_source_file inputs/fixed/downloads/18/18380.cif
_cod_data_source_block 18380
_cod_original_cell_volume 2245.246
_cod_original_formula_sum 'Na.024 Ca3.917 Si9.059 Be2.46 Al1.481 O28 H2'
_cod_database_code 9017554

loop_
_space_group_symop_operation_xyz
x,y,z
1/2+x,1/2+y,z
x,-y,1/2+z
1/2+x,1/2-y,1/2+z
-x,y,1/2-z
1/2-x,1/2+y,1/2-z
-x,y,z
1/2-x,1/2+y,z
x,-y,-z
1/2+x,1/2-y,-z
x,y,1/2-z
1/2+x,1/2+y,1/2-z
-x,-y,1/2+z
1/2-x,1/2-y,1/2+z
-x,-y,-z
1/2-x,1/2-y,-z

loop_
_atom_site_aniso_label
_atom_site_aniso_U_11
_atom_site_aniso_U_22
_atom_site_aniso_U_33
_atom_site_aniso_U_12
_atom_site_aniso_U_13
_atom_site_aniso_U_23
Na 0.01287 0.01479 0.01083 -0.00195 -0.00051 0.00133
Ca 0.01287 0.01479 0.01083 -0.00195 -0.00051 0.00133
SiT1 0.00670 0.00810 0.01070 0.00000 0.00000 0.00000
BeT2 0.01080 0.01060 0.01050 -0.00010 0.00000 0.00000
SiT3 0.00800 0.00950 0.00870 0.00000 0.00000 0.00060
BeT3 0.00800 0.00950 0.00870 0.00000 0.00000 0.00060
SiT4 0.00850 0.00700 0.00570 0.00000 0.00000 0.00020
AlT4 0.00850 0.00700 0.00570 0.00000 0.00000 0.00020
SiT5 0.00890 0.01060 0.00930 0.00000 0.00000 -0.00160
SiT6 0.00820 0.00890 0.00862 0.00011 0.00094 0.00035
O1 0.01150 0.01000 0.00820 0.00000 0.00000 -0.00060
O2 0.01120 0.01000 0.01750 0.00000 0.00000 0.00100
O3 0.01480 0.01540 0.01380 0.00390 0.00430 0.00110
O4 0.01420 0.01540 0.01400 0.00430 0.00080 -0.00340
O5 0.01400 0.01860 0.00920 0.00180 -0.00050 0.00040
O6 0.01220 0.00930 0.01450 0.00190 0.00230 0.00140
O7 0.01100 0.01320 0.01360 0.00220 0.00410 0.00220
O8 0.00980 0.00860 0.01650 -0.00040 0.00000 0.00000
O9 0.00720 0.00960 0.01120 -0.00010 0.00000 0.00000

loop_
_atom_site_label
_atom_site_fract_x
_atom_site_fract_y
_atom_site_fract_z
_atom_site_occupancy
_atom_site_U_iso_or_equiv
Na 0.08264 0.25225 0.15336 0.00600 0.01283
Ca 0.08264 0.25225 0.15336 0.97925 0.01283
SiT1 0.00000 0.77468 0.25000 1.00000 0.00850
BeT2 0.12434 0.82130 0.25000 1.00000 0.01060
SiT3 0.00000 0.72113 0.10437 0.77000 0.00870
BeT3 0.00000 0.72113 0.10437 0.23000 0.00870
SiT4 0.09400 0.50000 0.00000 0.25950 0.00710
AlT4 0.09400 0.50000 0.00000 0.74050 0.00710
SiT5 0.17025 0.00000 0.00000 1.00000 0.00960
SiT6 0.21395 0.86185 0.14400 1.00000 0.00858
O1 0.00000 0.57460 0.18229 1.00000 0.00990
O2 0.00000 0.03640 0.10970 1.00000 0.01290
O3 0.05766 0.59570 0.06957 1.00000 0.01470
O4 0.13101 0.23690 0.03407 1.00000 0.01450
O5 0.20826 0.87180 0.06072 1.00000 0.01390
O6 0.23320 0.56030 0.16554 1.00000 0.01200
O7 0.15437 0.93810 0.18009 1.00000 0.01260
O8 0.12121 0.49350 0.25000 1.00000 0.01160
O9 0.05806 0.95600 0.25000 1.00000 0.00930
H8 0.16190 0.44100 0.25000 1.00000 0.01500

loop_
_cod_related_entry_id
_cod_related_entry_database
_cod_related_entry_code
1 AMCSD 0019875
